data_7025119
loop_
_publ_author_name
'Madhu, Vedichi'
'Ekambaram, Balaraman'
'Shimon, Linda J. W.'
'Diskin, Yael'
'Leitus, Gregory'
'Neumann, Ronny'

_publ_section_title
;
 Structural diversity in manganese, iron and cobalt complexes of the
 ditopic 1,2-bis(2,2'-bipyridyl-6-yl)ethyne ligand and observation of
 epoxidation and catalase activity of manganese compounds.
;
_journal_issue 31
_journal_name_full 'Dalton transactions (Cambridge, England : 2003)'
_journal_page_first 7266
_journal_page_last 7275
_journal_paper_doi 10.1039/b925129d
_journal_volume 39
_journal_year 2010
_chemical_formula_moiety 'C66 H42 Mn2 N12, 1.65(C4 H10 O), 1.7(C2 H3 N), 4(Cl O4)'
_chemical_formula_sum 'C76 H63.6 Cl4 Mn2 N13.7 O17.65'
_chemical_formula_weight 1702.89
_chemical_name_systematic
;
?
;
_space_group_IT_number 14
_symmetry_cell_setting monoclinic
_symmetry_space_group_name_Hall '-P 2ybc'
_symmetry_space_group_name_H-M 'P 1 21/c 1'
_atom_sites_solution_hydrogens geom
_atom_sites_solution_primary direct
_atom_sites_solution_secondary difmap
_audit_creation_method SHELXL-97
_cell_angle_alpha 90.00
_cell_angle_beta 100.5220(10)
_cell_angle_gamma 90.00
_cell_formula_units_Z 4
_cell_length_a 12.8924(4)
_cell_length_b 20.5718(7)
_cell_length_c 28.9422(9)
_cell_measurement_reflns_used 90854
_cell_measurement_temperature 100(2)
_cell_measurement_theta_max 33.120
_cell_measurement_theta_min 2.3645
_cell_volume 7547.0(4)
_computing_cell_refinement 'APEX 2'
_computing_data_collection 'APEX 2'
_computing_data_reduction 'APEX 2'
_computing_structure_refinement 'SHELXL-97 (Sheldrick, 1997)'
_computing_structure_solution 'SHELXS-97 (Sheldrick, 1990)'
_diffrn_ambient_temperature 100(2)
_diffrn_measured_fraction_theta_full .994
_diffrn_measured_fraction_theta_max .994
_diffrn_measurement_device_type 'Bruker APEX II Kappa CCD'
_diffrn_measurement_method 'phi and omega scans'
_diffrn_radiation_monochromator graphite
_diffrn_radiation_source 'fine-focus sealed tube'
_diffrn_radiation_type MoK\a
_diffrn_radiation_wavelength 0.71073
_diffrn_reflns_av_R_equivalents 0.0393
_diffrn_reflns_av_sigmaI/netI 0.0501
_diffrn_reflns_limit_h_max 19
_diffrn_reflns_limit_h_min -16
_diffrn_reflns_limit_k_max 26
_diffrn_reflns_limit_k_min -31
_diffrn_reflns_limit_l_max 44
_diffrn_reflns_limit_l_min -40
_diffrn_reflns_number 89382
_diffrn_reflns_theta_full 33.30
_diffrn_reflns_theta_max 33.30
_diffrn_reflns_theta_min 1.74
_exptl_absorpt_coefficient_mu 0.557
_exptl_absorpt_correction_T_max 0.8432
_exptl_absorpt_correction_T_min 0.7523
_exptl_absorpt_correction_type numerical
_exptl_absorpt_process_details 'SHELXL-97 (Sheldrick, 1997)'
_exptl_crystal_colour yellow
_exptl_crystal_density_diffrn 1.499
_exptl_crystal_density_method 'not measured'
_exptl_crystal_description prism
_exptl_crystal_F_000 3499
_exptl_crystal_size_max 0.54
_exptl_crystal_size_mid 0.35
_exptl_crystal_size_min 0.32
_refine_diff_density_max 1.371
_refine_diff_density_min -1.122
_refine_diff_density_rms .091
_refine_ls_extinction_method none
_refine_ls_goodness_of_fit_ref 1.045
_refine_ls_hydrogen_treatment constr
_refine_ls_matrix_type full
_refine_ls_number_parameters 1052
_refine_ls_number_reflns 28961
_refine_ls_number_restraints 31
_refine_ls_restrained_S_all 1.046
_refine_ls_R_factor_all 0.0854
_refine_ls_R_factor_gt 0.0547
_refine_ls_shift/su_max 0.015
_refine_ls_shift/su_mean 0.000
_refine_ls_structure_factor_coef Fsqd
_refine_ls_weighting_details 'calc w=1/[\s^2^(Fo^2^)+(0.0735P)^2^+4.9127P] where P=(Fo^2^+2Fc^2^)/3'
_refine_ls_weighting_scheme calc
_refine_ls_wR_factor_gt 0.1376
_refine_ls_wR_factor_ref 0.1534
_reflns_number_gt 20570
_reflns_number_total 28961
_reflns_threshold_expression >2sigma(I)
_cod_data_source_file b925129d.txt
_cod_data_source_block n239
_cod_depositor_comments
;
The following automatic conversions were performed:

'_symmetry_cell_setting' value 'Monoclinic' changed to 'monoclinic'
according to /home/saulius/struct/CIF-dictionaries/cif_core.dic
dictionary named 'cif_core.dic' version 2.4.2 from 2011-04-26.

Automatic conversion script
Id: cif_fix_values 1891 2012-01-12 08:04:46Z andrius 
;
_cod_original_sg_symbol_Hall -P2ybc
_cod_original_sg_symbol_H-M P2(1)/c
_cod_original_formula_sum 'C76 H63.60 Cl4 Mn2 N13.70 O17.65'
_cod_database_code 7025119

loop_
_symmetry_equiv_pos_as_xyz
'x, y, z'
'-x, y+1/2, -z+1/2'
'-x, -y, -z'
'x, -y-1/2, z-1/2'

loop_
_atom_site_label
_atom_site_type_symbol
_atom_site_fract_x
_atom_site_fract_y
_atom_site_fract_z
_atom_site_U_iso_or_equiv
_atom_site_adp_type
_atom_site_occupancy
_atom_site_symmetry_multiplicity
_atom_site_calc_flag
_atom_site_refinement_flags
_atom_site_disorder_assembly
_atom_site_disorder_group
Mn1 Mn 0.09136(2) 0.278259(13) 0.468880(9) 0.01352(6) Uani 1 1 d . . .
Mn2 Mn 0.22399(2) 0.292396(13) 0.282312(9) 0.01435(6) Uani 1 1 d . . .
N1 N 0.01958(13) 0.36396(8) 0.50004(5) 0.0172(3) Uani 1 1 d . . .
N2 N -0.03970(12) 0.32029(8) 0.41231(5) 0.0158(3) Uani 1 1 d . . .
C1 C 0.05560(16) 0.38533(10) 0.54375(7) 0.0213(4) Uani 1 1 d . . .
H1 H 0.1164 0.3654 0.5616 0.026 Uiso 1 1 calc R . .
C2 C 0.00734(17) 0.43556(10) 0.56386(7) 0.0238(4) Uani 1 1 d . . .
H2 H 0.0351 0.4501 0.5948 0.029 Uiso 1 1 calc R . .
C3 C -0.08142(17) 0.46387(10) 0.53812(8) 0.0255(4) Uani 1 1 d . . .
H3 H -0.1170 0.4975 0.5515 0.031 Uiso 1 1 calc R . .
C4 C -0.11846(16) 0.44303(10) 0.49262(8) 0.0225(4) Uani 1 1 d . . .
H4 H -0.1792 0.4624 0.4742 0.027 Uiso 1 1 calc R . .
C5 C -0.06524(14) 0.39314(9) 0.47423(7) 0.0174(3) Uani 1 1 d . . .
C6 C -0.09843(14) 0.36857(9) 0.42554(6) 0.0178(3) Uani 1 1 d . . .
C7 C -0.18475(16) 0.39454(11) 0.39515(7) 0.0255(4) Uani 1 1 d . . .
H7 H -0.2234 0.4295 0.4051 0.031 Uiso 1 1 calc R . .
C8 C -0.21396(17) 0.36926(13) 0.35037(8) 0.0312(5) Uani 1 1 d . . .
H8 H -0.2727 0.3865 0.3293 0.037 Uiso 1 1 calc R . .
C9 C -0.15627(17) 0.31855(12) 0.33684(7) 0.0267(4) Uani 1 1 d . . .
H9 H -0.1758 0.2993 0.3067 0.032 Uiso 1 1 calc R . .
C10 C -0.06847(15) 0.29613(10) 0.36845(6) 0.0187(3) Uani 1 1 d . . .
C11 C -0.00016(15) 0.24787(10) 0.35448(6) 0.0195(3) Uani 1 1 d . . .
C12 C 0.05992(15) 0.21131(9) 0.34112(6) 0.0188(3) Uani 1 1 d . . .
C13 C 0.13196(15) 0.16472(9) 0.32821(6) 0.0180(3) Uani 1 1 d . . .
C14 C 0.12239(17) 0.09952(10) 0.33940(7) 0.0235(4) Uani 1 1 d . . .
H14 H 0.0677 0.0853 0.3550 0.028 Uiso 1 1 calc R . .
C15 C 0.19450(19) 0.05586(10) 0.32729(8) 0.0270(4) Uani 1 1 d . . .
H15 H 0.1902 0.0110 0.3345 0.032 Uiso 1 1 calc R . .
C16 C 0.27284(18) 0.07817(10) 0.30455(7) 0.0241(4) Uani 1 1 d . . .
H16 H 0.3224 0.0487 0.2956 0.029 Uiso 1 1 calc R . .
C17 C 0.27842(15) 0.14426(9) 0.29486(6) 0.0186(3) Uani 1 1 d . . .
C18 C 0.36152(16) 0.17063(9) 0.27076(7) 0.0204(3) Uani 1 1 d . . .
C19 C 0.44516(19) 0.13289(11) 0.26222(9) 0.0323(5) Uani 1 1 d . . .
H19 H 0.4515 0.0889 0.2724 0.039 Uiso 1 1 calc R . .
C20 C 0.5193(2) 0.15980(13) 0.23880(10) 0.0385(6) Uani 1 1 d . . .
H20 H 0.5769 0.1346 0.2325 0.046 Uiso 1 1 calc R . .
C21 C 0.50826(19) 0.22399(12) 0.22469(10) 0.0361(5) Uani 1 1 d . . .
H21 H 0.5576 0.2437 0.2084 0.043 Uiso 1 1 calc R . .
C22 C 0.42328(18) 0.25891(11) 0.23497(9) 0.0288(4) Uani 1 1 d . . .
H22 H 0.4161 0.3032 0.2255 0.035 Uiso 1 1 calc R . .
N3 N 0.35094(13) 0.23348(8) 0.25747(6) 0.0203(3) Uani 1 1 d . . .
N4 N 0.20932(12) 0.18753(8) 0.30641(5) 0.0161(3) Uani 1 1 d . . .
N5 N -0.02874(13) 0.20436(8) 0.47910(6) 0.0183(3) Uani 1 1 d . . .
N6 N 0.15145(12) 0.17903(7) 0.44702(5) 0.0154(3) Uani 1 1 d . . .
C23 C -0.12475(16) 0.22008(10) 0.48732(7) 0.0231(4) Uani 1 1 d . . .
H23 H -0.1369 0.2633 0.4966 0.028 Uiso 1 1 calc R . .
C24 C -0.20646(17) 0.17596(11) 0.48286(8) 0.0283(4) Uani 1 1 d . . .
H24 H -0.2733 0.1886 0.4892 0.034 Uiso 1 1 calc R . .
C25 C -0.18974(18) 0.11304(12) 0.46897(9) 0.0309(5) Uani 1 1 d . . .
H25 H -0.2452 0.0820 0.4652 0.037 Uiso 1 1 calc R . .
C26 C -0.09079(17) 0.09602(10) 0.46066(8) 0.0261(4) Uani 1 1 d . . .
H26 H -0.0773 0.0532 0.4510 0.031 Uiso 1 1 calc R . .
C27 C -0.01175(15) 0.14273(9) 0.46669(7) 0.0185(3) Uani 1 1 d . . .
C28 C 0.09707(15) 0.12841(9) 0.45974(6) 0.0175(3) Uani 1 1 d . . .
C29 C 0.14025(17) 0.06613(10) 0.46703(8) 0.0236(4) Uani 1 1 d . . .
H29 H 0.0993 0.0311 0.4754 0.028 Uiso 1 1 calc R . .
C30 C 0.24351(18) 0.05645(10) 0.46189(8) 0.0278(4) Uani 1 1 d . . .
H30 H 0.2755 0.0150 0.4681 0.033 Uiso 1 1 calc R . .
C31 C 0.30013(17) 0.10760(10) 0.44766(8) 0.0247(4) Uani 1 1 d . . .
H31 H 0.3711 0.1019 0.4438 0.030 Uiso 1 1 calc R . .
C32 C 0.25039(15) 0.16751(9) 0.43922(6) 0.0170(3) Uani 1 1 d . . .
C33 C 0.30086(14) 0.21966(9) 0.41876(6) 0.0176(3) Uani 1 1 d . . .
C34 C 0.33961(14) 0.26064(9) 0.39790(6) 0.0174(3) Uani 1 1 d . . .
C35 C 0.39382(14) 0.31351(9) 0.38058(6) 0.0176(3) Uani 1 1 d . . .
C36 C 0.48188(16) 0.33898(11) 0.40995(7) 0.0244(4) Uani 1 1 d . . .
H36 H 0.5067 0.3206 0.4400 0.029 Uiso 1 1 calc R . .
C37 C 0.53231(17) 0.39157(12) 0.39435(8) 0.0285(4) Uani 1 1 d . . .
H37 H 0.5927 0.4100 0.4137 0.034 Uiso 1 1 calc R . .
C38 C 0.49430(16) 0.41719(11) 0.35051(7) 0.0246(4) Uani 1 1 d . . .
H38 H 0.5284 0.4533 0.3392 0.030 Uiso 1 1 calc R . .
C39 C 0.40505(14) 0.38948(9) 0.32285(6) 0.0175(3) Uani 1 1 d . . .
C40 C 0.35810(15) 0.41741(9) 0.27630(6) 0.0175(3) Uani 1 1 d . . .
C41 C 0.39666(17) 0.47389(10) 0.25912(7) 0.0239(4) Uani 1 1 d . . .
H41 H 0.4570 0.4951 0.2763 0.029 Uiso 1 1 calc R . .
C42 C 0.34537(18) 0.49864(11) 0.21642(7) 0.0270(4) Uani 1 1 d . . .
H42 H 0.3699 0.5374 0.2041 0.032 Uiso 1 1 calc R . .
C43 C 0.25825(17) 0.46647(10) 0.19194(7) 0.0242(4) Uani 1 1 d . . .
H43 H 0.2215 0.4829 0.1628 0.029 Uiso 1 1 calc R . .
C44 C 0.22583(16) 0.40984(10) 0.21082(7) 0.0210(4) Uani 1 1 d . . .
H44 H 0.1663 0.3875 0.1939 0.025 Uiso 1 1 calc R . .
N7 N 0.27473(12) 0.38513(8) 0.25194(5) 0.0171(3) Uani 1 1 d . . .
N8 N 0.35532(12) 0.33789(8) 0.33756(5) 0.0161(3) Uani 1 1 d . . .
N9 N 0.19545(13) 0.25161(8) 0.53846(5) 0.0172(3) Uani 1 1 d . . .
N10 N 0.23997(12) 0.34056(7) 0.47558(5) 0.0139(3) Uani 1 1 d . . .
C45 C 0.17807(17) 0.20065(10) 0.56496(7) 0.0223(4) Uani 1 1 d . . .
H45 H 0.1092 0.1825 0.5606 0.027 Uiso 1 1 calc R . .
C46 C 0.25657(19) 0.17349(11) 0.59848(7) 0.0280(4) Uani 1 1 d . . .
H46 H 0.2416 0.1376 0.6169 0.034 Uiso 1 1 calc R . .
C47 C 0.35684(19) 0.19950(12) 0.60473(8) 0.0296(5) Uani 1 1 d . . .
H47 H 0.4123 0.1809 0.6269 0.036 Uiso 1 1 calc R . .
C48 C 0.37584(17) 0.25292(11) 0.57835(7) 0.0240(4) Uani 1 1 d . . .
H48 H 0.4440 0.2720 0.5824 0.029 Uiso 1 1 calc R . .
C49 C 0.29286(15) 0.27789(9) 0.54596(6) 0.0167(3) Uani 1 1 d . . .
C50 C 0.30569(14) 0.33586(9) 0.51724(6) 0.0157(3) Uani 1 1 d . . .
C51 C 0.37949(15) 0.38372(10) 0.53385(7) 0.0210(4) Uani 1 1 d . . .
H51 H 0.4248 0.3788 0.5634 0.025 Uiso 1 1 calc R . .
C52 C 0.38605(16) 0.43837(10) 0.50685(7) 0.0228(4) Uani 1 1 d . . .
H52 H 0.4337 0.4724 0.5182 0.027 Uiso 1 1 calc R . .
C53 C 0.32218(15) 0.44283(9) 0.46296(7) 0.0199(3) Uani 1 1 d . . .
H53 H 0.3267 0.4793 0.4433 0.024 Uiso 1 1 calc R . .
C54 C 0.25115(14) 0.39265(9) 0.44830(6) 0.0148(3) Uani 1 1 d . . .
C55 C 0.18630(14) 0.39501(9) 0.40265(6) 0.0157(3) Uani 1 1 d . . .
C56 C 0.13676(15) 0.39785(9) 0.36334(6) 0.0168(3) Uani 1 1 d . . .
C57 C 0.06670(15) 0.40102(9) 0.31883(6) 0.0169(3) Uani 1 1 d . . .
C58 C -0.00860(17) 0.44980(10) 0.31034(7) 0.0230(4) Uani 1 1 d . . .
H58 H -0.0103 0.4832 0.3329 0.028 Uiso 1 1 calc R . .
C59 C -0.08093(18) 0.44931(11) 0.26887(7) 0.0264(4) Uani 1 1 d . . .
H59 H -0.1324 0.4827 0.2621 0.032 Uiso 1 1 calc R . .
C60 C -0.07700(16) 0.39894(11) 0.23727(7) 0.0232(4) Uani 1 1 d . . .
H60 H -0.1265 0.3971 0.2086 0.028 Uiso 1 1 calc R . .
C61 C 0.00018(14) 0.35127(9) 0.24803(6) 0.0167(3) Uani 1 1 d . . .
C62 C 0.00558(15) 0.29521(9) 0.21628(6) 0.0179(3) Uani 1 1 d . . .
C63 C -0.08307(17) 0.27314(11) 0.18577(7) 0.0265(4) Uani 1 1 d . . .
H63 H -0.1498 0.2931 0.1850 0.032 Uiso 1 1 calc R . .
C64 C -0.0723(2) 0.22132(13) 0.15634(8) 0.0339(5) Uani 1 1 d . . .
H64 H -0.1316 0.2052 0.1351 0.041 Uiso 1 1 calc R . .
C65 C 0.0255(2) 0.19377(12) 0.15848(8) 0.0318(5) Uani 1 1 d . . .
H65 H 0.0349 0.1589 0.1381 0.038 Uiso 1 1 calc R . .
C66 C 0.11028(18) 0.21726(10) 0.19057(7) 0.0248(4) Uani 1 1 d . . .
H66 H 0.1774 0.1975 0.1922 0.030 Uiso 1 1 calc R . .
N11 N 0.10056(13) 0.26712(8) 0.21946(5) 0.0184(3) Uani 1 1 d . . .
N12 N 0.07378(12) 0.35258(7) 0.28770(5) 0.0148(3) Uani 1 1 d . . .
Cl1 Cl -0.01245(4) 0.06899(2) 0.605161(17) 0.02351(9) Uani 1 1 d D . .
O1 O -0.12455(16) 0.06921(12) 0.59389(11) 0.0669(8) Uani 1 1 d D . .
O2 O 0.02727(16) 0.12827(9) 0.62775(6) 0.0395(4) Uani 1 1 d D . .
O3 O 0.0307(2) 0.06145(10) 0.56357(8) 0.0578(7) Uani 1 1 d D . .
O4 O 0.01986(19) 0.01527(12) 0.63520(9) 0.0666(8) Uani 1 1 d D . .
Cl2 Cl 0.62741(11) 0.38042(11) 0.21739(7) 0.0244(3) Uani 0.463(4) 1 d PD A 1
O5 O 0.5350(3) 0.3702(2) 0.18307(15) 0.0244(3) Uani 0.463(4) 1 d PD A 1
O6 O 0.6953(4) 0.3272(2) 0.2139(3) 0.0570(15) Uani 0.463(4) 1 d PD A 1
O7 O 0.6777(3) 0.43895(19) 0.2098(2) 0.0570(15) Uani 0.463(4) 1 d PD A 1
O8 O 0.6000(4) 0.3801(3) 0.26241(14) 0.064(2) Uani 0.463(4) 1 d PD A 1
Cl2A Cl 0.62924(13) 0.39647(9) 0.21007(6) 0.0270(4) Uiso 0.537(4) 1 d PD A 2
O5A O 0.5198(3) 0.38079(18) 0.18976(12) 0.0272(8) Uiso 0.537(4) 1 d PD A 2
O6A O 0.6923(5) 0.3385(3) 0.2261(2) 0.0512(14) Uiso 0.537(4) 1 d PD A 2
O7A O 0.6801(3) 0.42782(17) 0.17654(13) 0.0339(8) Uiso 0.537(4) 1 d PD A 2
O8A O 0.6296(3) 0.43948(19) 0.24888(13) 0.0437(10) Uiso 0.537(4) 1 d PD A 2
Cl3 Cl 0.67376(4) 0.34355(2) 0.521065(17) 0.02182(9) Uani 1 1 d . . .
O9 O 0.58774(13) 0.30210(8) 0.52729(6) 0.0339(4) Uani 1 1 d . . .
O10 O 0.70333(13) 0.32861(9) 0.47651(6) 0.0329(4) Uani 1 1 d . . .
O11 O 0.76340(13) 0.33254(10) 0.55767(6) 0.0358(4) Uani 1 1 d . . .
O12 O 0.64117(14) 0.40995(8) 0.52028(7) 0.0375(4) Uani 1 1 d . . .
Cl4 Cl 0.28086(4) 0.43288(3) 0.64819(2) 0.02822(11) Uani 1 1 d . . .
O13 O 0.3657(2) 0.45891(13) 0.68117(10) 0.0732(8) Uani 1 1 d . . .
O14 O 0.2774(2) 0.46314(11) 0.60327(8) 0.0638(7) Uani 1 1 d . . .
O15 O 0.18429(17) 0.44614(12) 0.66457(8) 0.0529(6) Uani 1 1 d . . .
O16 O 0.29134(18) 0.36440(9) 0.64325(8) 0.0487(5) Uani 1 1 d . . .
C67 C 0.5977(3) 0.08501(19) 0.13036(11) 0.0553(6) Uani 1 1 d . . .
H67A H 0.5477 0.0702 0.1499 0.083 Uiso 1 1 calc R . .
H67B H 0.5792 0.0657 0.0990 0.083 Uiso 1 1 calc R . .
H67C H 0.5946 0.1325 0.1278 0.083 Uiso 1 1 calc R . .
C68 C 0.7064(3) 0.06476(19) 0.15233(11) 0.0553(6) Uani 1 1 d . . .
H68A H 0.7089 0.0172 0.1578 0.066 Uiso 1 1 calc R . .
H68B H 0.7566 0.0757 0.1314 0.066 Uiso 1 1 calc R . .
O17 O 0.73417(18) 0.09867(13) 0.19601(10) 0.0622(5) Uani 1 1 d . C .
C69 C 0.8333(3) 0.07991(19) 0.22067(14) 0.0622(5) Uani 1 1 d D . .
H69A H 0.8884 0.0870 0.2014 0.075 Uiso 1 1 calc R B 6
H69B H 0.8333 0.0334 0.2296 0.075 Uiso 1 1 calc R B 6
C70A C 0.8524(5) 0.1224(3) 0.2636(2) 0.093(2) Uani 0.862(10) 1 d P C 6
H70A H 0.8171 0.1036 0.2878 0.140 Uiso 0.862(10) 1 calc PR C 6
H70B H 0.8241 0.1660 0.2554 0.140 Uiso 0.862(10) 1 calc PR C 6
H70C H 0.9284 0.1254 0.2757 0.140 Uiso 0.862(10) 1 calc PR C 6
C70B C 0.9198(14) 0.0812(12) 0.2605(6) 0.047(7) Uiso 0.138(10) 1 d PD C 7
H70D H 0.9818 0.1010 0.2510 0.071 Uiso 0.138(10) 1 calc PR C 7
H70E H 0.9367 0.0367 0.2714 0.071 Uiso 0.138(10) 1 calc PR C 7
H70F H 0.8993 0.1067 0.2859 0.071 Uiso 0.138(10) 1 calc PR C 7
N13 N 0.4205(4) 0.5953(3) 0.9766(2) 0.122(2) Uani 1 1 d . . .
C71 C 0.3779(4) 0.6280(3) 0.9463(2) 0.0840(16) Uani 1 1 d . . .
C72 C 0.3230(3) 0.6692(2) 0.90920(13) 0.0663(11) Uani 1 1 d . . .
H72A H 0.2506 0.6534 0.8993 0.100 Uiso 1 1 calc R . .
H72B H 0.3597 0.6681 0.8824 0.100 Uiso 1 1 calc R . .
H72C H 0.3215 0.7139 0.9208 0.100 Uiso 1 1 calc R . .
C73 C 0.4051(6) 0.4788(3) 0.0938(2) 0.0402(12) Uani 0.65 1 d P D 3
H73A H 0.4148 0.4584 0.1249 0.060 Uiso 0.65 1 calc PR D 3
H73B H 0.4403 0.4525 0.0729 0.060 Uiso 0.65 1 calc PR D 3
H73C H 0.3296 0.4817 0.0806 0.060 Uiso 0.65 1 calc PR D 3
C74 C 0.4520(5) 0.5458(4) 0.0981(2) 0.0460(13) Uani 0.65 1 d P D 3
H74A H 0.5252 0.5434 0.1159 0.055 Uiso 0.65 1 calc PR D 3
H74B H 0.4548 0.5628 0.0664 0.055 Uiso 0.65 1 calc PR D 3
O18 O 0.3932(3) 0.58960(17) 0.12134(11) 0.0454(7) Uani 0.65 1 d P D 3
C75 C 0.4226(4) 0.6549(3) 0.11723(18) 0.0580(15) Uani 0.65 1 d P D 3
H75A H 0.4179 0.6664 0.0837 0.070 Uiso 0.65 1 calc PR D 3
H75B H 0.4963 0.6615 0.1335 0.070 Uiso 0.65 1 calc PR D 3
C76 C 0.3493(7) 0.6979(3) 0.1391(3) 0.076(2) Uani 0.65 1 d P D 3
H76A H 0.2773 0.6939 0.1212 0.114 Uiso 0.65 1 calc PR D 3
H76B H 0.3725 0.7432 0.1385 0.114 Uiso 0.65 1 calc PR D 3
H76C H 0.3508 0.6844 0.1717 0.114 Uiso 0.65 1 calc PR D 3
N14B N 0.2427(9) 0.6383(6) 0.1518(4) 0.077(3) Uiso 0.35 1 d P E 4
C77 C 0.2989(11) 0.6780(7) 0.1436(5) 0.062(3) Uiso 0.35 1 d P E 4
C78 C 0.3750(11) 0.7282(7) 0.1357(5) 0.065(3) Uiso 0.35 1 d P E 4
H78A H 0.4432 0.7078 0.1346 0.098 Uiso 0.35 1 calc PR E 4
H78B H 0.3835 0.7598 0.1615 0.098 Uiso 0.35 1 calc PR E 4
H78C H 0.3490 0.7504 0.1059 0.098 Uiso 0.35 1 calc PR E 4
N15B N 0.4957(7) 0.5871(5) 0.1217(3) 0.062(2) Uiso 0.35 1 d P F 4
C79 C 0.4604(14) 0.5371(9) 0.1107(6) 0.062(2) Uiso 0.35 1 d P F 4
C80 C 0.421(3) 0.4784(16) 0.0947(11) 0.146(11) Uiso 0.35 1 d P F 4
H80A H 0.4496 0.4661 0.0669 0.219 Uiso 0.35 1 calc PR F 4
H80B H 0.3437 0.4812 0.0864 0.219 Uiso 0.35 1 calc PR F 4
H80C H 0.4403 0.4456 0.1193 0.219 Uiso 0.35 1 calc PR F 4

loop_
_atom_site_aniso_label
_atom_site_aniso_U_11
_atom_site_aniso_U_22
_atom_site_aniso_U_33
_atom_site_aniso_U_23
_atom_site_aniso_U_13
_atom_site_aniso_U_12
Mn1 0.01263(11) 0.01271(12) 0.01518(11) 0.00018(9) 0.00246(9) -0.00014(9)
Mn2 0.01369(12) 0.01294(12) 0.01672(12) -0.00047(9) 0.00357(9) -0.00009(9)
N1 0.0183(7) 0.0160(7) 0.0176(6) 0.0008(5) 0.0045(5) 0.0017(6)
N2 0.0141(7) 0.0173(7) 0.0161(6) 0.0018(5) 0.0031(5) -0.0003(5)
C1 0.0245(9) 0.0197(9) 0.0200(8) -0.0005(7) 0.0050(7) 0.0034(7)
C2 0.0294(10) 0.0197(9) 0.0236(9) -0.0025(7) 0.0084(8) 0.0030(8)
C3 0.0243(10) 0.0199(9) 0.0347(11) -0.0062(8) 0.0116(8) 0.0025(7)
C4 0.0171(8) 0.0181(9) 0.0331(10) -0.0009(7) 0.0067(7) 0.0037(7)
C5 0.0148(8) 0.0158(8) 0.0227(8) 0.0011(6) 0.0059(6) 0.0000(6)
C6 0.0147(8) 0.0180(8) 0.0213(8) 0.0035(6) 0.0048(6) 0.0011(6)
C7 0.0177(9) 0.0322(11) 0.0265(9) 0.0049(8) 0.0042(7) 0.0077(8)
C8 0.0197(9) 0.0467(14) 0.0256(10) 0.0066(9) -0.0006(8) 0.0071(9)
C9 0.0200(9) 0.0399(12) 0.0191(8) 0.0013(8) 0.0006(7) 0.0023(9)
C10 0.0144(8) 0.0234(9) 0.0184(8) 0.0021(7) 0.0035(6) -0.0018(7)
C11 0.0201(8) 0.0234(9) 0.0147(7) -0.0003(6) 0.0024(6) -0.0050(7)
C12 0.0198(8) 0.0200(8) 0.0170(7) -0.0003(6) 0.0041(6) -0.0062(7)
C13 0.0195(8) 0.0179(8) 0.0164(7) -0.0016(6) 0.0031(6) -0.0045(7)
C14 0.0303(10) 0.0188(9) 0.0219(8) -0.0006(7) 0.0062(8) -0.0084(8)
C15 0.0372(12) 0.0145(8) 0.0291(10) -0.0010(7) 0.0058(9) -0.0051(8)
C16 0.0289(10) 0.0157(8) 0.0276(9) -0.0010(7) 0.0047(8) 0.0006(7)
C17 0.0206(8) 0.0166(8) 0.0181(8) -0.0012(6) 0.0024(6) -0.0002(7)
C18 0.0203(9) 0.0175(8) 0.0238(8) 0.0004(7) 0.0053(7) 0.0029(7)
C19 0.0322(12) 0.0238(10) 0.0438(13) 0.0067(9) 0.0144(10) 0.0115(9)
C20 0.0297(12) 0.0332(12) 0.0577(16) 0.0046(11) 0.0216(11) 0.0119(10)
C21 0.0273(11) 0.0317(12) 0.0554(15) 0.0024(11) 0.0239(11) 0.0039(9)
C22 0.0250(10) 0.0200(9) 0.0457(12) 0.0002(9) 0.0177(9) 0.0012(8)
N3 0.0179(7) 0.0158(7) 0.0290(8) -0.0004(6) 0.0091(6) 0.0008(6)
N4 0.0183(7) 0.0143(7) 0.0153(6) -0.0009(5) 0.0024(5) -0.0017(5)
N5 0.0163(7) 0.0168(7) 0.0227(7) 0.0020(6) 0.0060(6) -0.0002(6)
N6 0.0161(7) 0.0139(7) 0.0161(6) -0.0007(5) 0.0028(5) -0.0009(5)
C23 0.0183(9) 0.0222(9) 0.0305(10) 0.0017(7) 0.0088(7) -0.0003(7)
C24 0.0166(9) 0.0313(11) 0.0387(11) 0.0032(9) 0.0097(8) -0.0031(8)
C25 0.0214(10) 0.0291(11) 0.0429(12) -0.0001(9) 0.0082(9) -0.0096(8)
C26 0.0248(10) 0.0193(9) 0.0351(11) -0.0018(8) 0.0076(8) -0.0059(8)
C27 0.0178(8) 0.0172(8) 0.0209(8) 0.0019(6) 0.0047(6) -0.0017(7)
C28 0.0179(8) 0.0154(8) 0.0194(8) -0.0012(6) 0.0036(6) -0.0012(6)
C29 0.0254(10) 0.0154(8) 0.0312(10) 0.0009(7) 0.0084(8) -0.0009(7)
C30 0.0287(11) 0.0168(9) 0.0386(11) 0.0028(8) 0.0082(9) 0.0053(8)
C31 0.0205(9) 0.0186(9) 0.0359(11) 0.0001(8) 0.0073(8) 0.0041(7)
C32 0.0169(8) 0.0159(8) 0.0182(7) -0.0006(6) 0.0035(6) 0.0009(6)
C33 0.0160(8) 0.0183(8) 0.0183(7) -0.0027(6) 0.0026(6) 0.0009(6)
C34 0.0129(7) 0.0215(8) 0.0172(7) -0.0014(6) 0.0015(6) 0.0013(6)
C35 0.0124(7) 0.0210(8) 0.0196(8) 0.0002(6) 0.0031(6) -0.0007(6)
C36 0.0168(8) 0.0322(11) 0.0226(9) 0.0030(8) -0.0006(7) -0.0054(8)
C37 0.0167(9) 0.0382(12) 0.0281(10) 0.0027(9) -0.0025(7) -0.0093(8)
C38 0.0178(9) 0.0273(10) 0.0279(9) 0.0031(8) 0.0018(7) -0.0074(8)
C39 0.0148(8) 0.0179(8) 0.0205(8) -0.0005(6) 0.0048(6) -0.0012(6)
C40 0.0164(8) 0.0166(8) 0.0202(8) -0.0016(6) 0.0049(6) -0.0018(6)
C41 0.0265(10) 0.0210(9) 0.0241(9) 0.0001(7) 0.0047(7) -0.0070(8)
C42 0.0338(11) 0.0212(9) 0.0265(9) 0.0047(7) 0.0066(8) -0.0069(8)
C43 0.0292(10) 0.0217(9) 0.0214(8) 0.0042(7) 0.0039(7) -0.0025(8)
C44 0.0222(9) 0.0194(9) 0.0210(8) -0.0009(7) 0.0030(7) -0.0040(7)
N7 0.0178(7) 0.0157(7) 0.0185(7) -0.0004(5) 0.0048(6) -0.0007(6)
N8 0.0134(6) 0.0165(7) 0.0189(7) -0.0006(5) 0.0046(5) -0.0007(5)
N9 0.0177(7) 0.0175(7) 0.0164(6) 0.0016(5) 0.0032(5) 0.0003(6)
N10 0.0130(6) 0.0134(6) 0.0153(6) -0.0001(5) 0.0022(5) 0.0008(5)
C45 0.0253(9) 0.0220(9) 0.0197(8) 0.0047(7) 0.0042(7) -0.0018(7)
C46 0.0346(11) 0.0266(10) 0.0223(9) 0.0114(8) 0.0040(8) 0.0016(9)
C47 0.0302(11) 0.0319(11) 0.0244(9) 0.0090(8) -0.0015(8) 0.0056(9)
C48 0.0207(9) 0.0270(10) 0.0222(8) 0.0038(7) -0.0019(7) 0.0017(8)
C49 0.0173(8) 0.0170(8) 0.0155(7) 0.0011(6) 0.0019(6) 0.0016(6)
C50 0.0140(7) 0.0163(8) 0.0166(7) -0.0010(6) 0.0020(6) 0.0013(6)
C51 0.0161(8) 0.0224(9) 0.0225(8) -0.0005(7) -0.0014(7) -0.0021(7)
C52 0.0183(9) 0.0207(9) 0.0276(9) -0.0012(7) -0.0005(7) -0.0058(7)
C53 0.0189(8) 0.0163(8) 0.0244(8) 0.0021(7) 0.0038(7) -0.0034(7)
C54 0.0136(7) 0.0143(7) 0.0165(7) 0.0003(6) 0.0027(6) 0.0002(6)
C55 0.0164(8) 0.0132(7) 0.0183(7) 0.0010(6) 0.0052(6) 0.0004(6)
C56 0.0186(8) 0.0155(8) 0.0172(7) -0.0011(6) 0.0061(6) 0.0014(6)
C57 0.0176(8) 0.0179(8) 0.0153(7) 0.0005(6) 0.0037(6) 0.0026(6)
C58 0.0267(10) 0.0230(9) 0.0192(8) -0.0011(7) 0.0043(7) 0.0085(8)
C59 0.0271(10) 0.0277(10) 0.0236(9) 0.0019(8) 0.0028(8) 0.0146(8)
C60 0.0202(9) 0.0280(10) 0.0198(8) 0.0013(7) -0.0001(7) 0.0069(8)
C61 0.0160(8) 0.0195(8) 0.0145(7) 0.0001(6) 0.0027(6) 0.0009(6)
C62 0.0193(8) 0.0201(8) 0.0141(7) -0.0003(6) 0.0022(6) -0.0006(7)
C63 0.0222(9) 0.0309(11) 0.0234(9) -0.0022(8) -0.0033(7) -0.0021(8)
C64 0.0355(12) 0.0351(12) 0.0266(10) -0.0088(9) -0.0062(9) -0.0059(10)
C65 0.0426(13) 0.0268(11) 0.0238(9) -0.0102(8) 0.0006(9) -0.0023(10)
C66 0.0324(11) 0.0218(9) 0.0197(8) -0.0055(7) 0.0033(8) 0.0020(8)
N11 0.0209(7) 0.0176(7) 0.0165(6) -0.0024(5) 0.0030(6) 0.0006(6)
N12 0.0149(7) 0.0159(7) 0.0140(6) 0.0006(5) 0.0035(5) 0.0004(5)
Cl1 0.0224(2) 0.0231(2) 0.0247(2) -0.00041(17) 0.00341(17) -0.00408(17)
O1 0.0226(9) 0.0488(13) 0.123(2) -0.0212(14) -0.0022(12) -0.0003(9)
O2 0.0480(11) 0.0379(10) 0.0335(9) -0.0146(7) 0.0099(8) -0.0168(8)
O3 0.0979(18) 0.0356(11) 0.0524(12) -0.0191(9) 0.0469(13) -0.0262(11)
O4 0.0587(14) 0.0538(14) 0.0754(16) 0.0418(12) -0.0196(12) -0.0295(11)
Cl2 0.0171(5) 0.0251(8) 0.0292(6) -0.0072(6) -0.0004(4) -0.0004(5)
O5 0.0171(5) 0.0251(8) 0.0292(6) -0.0072(6) -0.0004(4) -0.0004(5)
O6 0.0275(16) 0.0213(15) 0.121(5) 0.010(2) 0.012(2) -0.0069(12)
O7 0.0275(16) 0.0213(15) 0.121(5) 0.010(2) 0.012(2) -0.0069(12)
O8 0.038(2) 0.126(5) 0.0225(19) -0.020(2) -0.0058(16) 0.024(3)
Cl3 0.0172(2) 0.0208(2) 0.0265(2) 0.00184(16) 0.00138(16) 0.00031(16)
O9 0.0254(8) 0.0302(9) 0.0462(10) 0.0098(7) 0.0070(7) -0.0068(7)
O10 0.0244(8) 0.0469(10) 0.0273(8) -0.0021(7) 0.0042(6) 0.0020(7)
O11 0.0274(8) 0.0480(11) 0.0271(8) 0.0075(7) -0.0078(6) 0.0008(8)
O12 0.0324(9) 0.0213(8) 0.0580(11) -0.0033(8) 0.0061(8) 0.0030(7)
Cl4 0.0285(2) 0.0217(2) 0.0347(3) 0.00145(19) 0.0062(2) 0.00117(19)
O13 0.0546(15) 0.0637(16) 0.0900(19) 0.0117(14) -0.0169(13) -0.0374(13)
O14 0.105(2) 0.0479(13) 0.0483(12) 0.0195(10) 0.0388(13) 0.0382(13)
O15 0.0453(12) 0.0661(15) 0.0511(12) -0.0102(10) 0.0186(10) 0.0170(11)
O16 0.0623(13) 0.0207(8) 0.0716(14) -0.0022(9) 0.0348(11) -0.0008(8)
C67 0.0548(13) 0.0711(16) 0.0404(11) 0.0018(10) 0.0095(10) -0.0017(12)
C68 0.0548(13) 0.0711(16) 0.0404(11) 0.0018(10) 0.0095(10) -0.0017(12)
O17 0.0405(10) 0.0636(13) 0.0781(14) 0.0142(11) -0.0007(9) 0.0003(9)
C69 0.0405(10) 0.0636(13) 0.0781(14) 0.0142(11) -0.0007(9) 0.0003(9)
C70A 0.076(4) 0.088(4) 0.095(4) 0.003(3) -0.040(3) -0.040(3)
N13 0.071(3) 0.174(6) 0.125(4) -0.047(4) 0.029(3) 0.045(3)
C71 0.047(2) 0.116(4) 0.097(4) -0.054(3) 0.034(2) -0.006(2)
C72 0.083(3) 0.065(2) 0.056(2) -0.0253(18) 0.026(2) -0.029(2)
C73 0.048(3) 0.036(2) 0.040(2) 0.0138(17) 0.0174(19) 0.0158(19)
C74 0.029(2) 0.067(4) 0.046(3) 0.013(3) 0.018(2) 0.008(2)
O18 0.0393(16) 0.0525(19) 0.0457(16) 0.0126(14) 0.0109(13) -0.0057(14)
C75 0.054(3) 0.066(3) 0.048(3) 0.020(2) -0.008(2) -0.028(3)
C76 0.095(6) 0.043(3) 0.077(4) 0.002(3) -0.019(4) -0.011(4)

loop_
_atom_type_symbol
_atom_type_description
_atom_type_scat_dispersion_real
_atom_type_scat_dispersion_imag
_atom_type_scat_source
C C .0033 .0016 'International Tables Vol C Tables 4.2.6.8 and 6.1.1.4'
H H .0000 .0000 'International Tables Vol C Tables 4.2.6.8 and 6.1.1.4'
N N .0061 .0033 'International Tables Vol C Tables 4.2.6.8 and 6.1.1.4'
O O .0106 .0060 'International Tables Vol C Tables 4.2.6.8 and 6.1.1.4'
Cl Cl .1484 .1585 'International Tables Vol C Tables 4.2.6.8 and 6.1.1.4'
Mn Mn .3368 .7283 'International Tables Vol C Tables 4.2.6.8 and 6.1.1.4'

loop_
_geom_angle_atom_site_label_1
_geom_angle_atom_site_label_2
_geom_angle_atom_site_label_3
_geom_angle
N5 Mn1 N1 97.73(6)
N5 Mn1 N9 91.72(6)
N1 Mn1 N9 93.05(6)
N5 Mn1 N10 164.65(6)
N1 Mn1 N10 85.78(6)
N9 Mn1 N10 73.13(5)
N5 Mn1 N2 85.00(6)
N1 Mn1 N2 71.84(6)
N9 Mn1 N2 163.89(6)
N10 Mn1 N2 110.24(5)
N5 Mn1 N6 73.11(6)
N1 Mn1 N6 169.21(5)
N9 Mn1 N6 81.74(6)
N10 Mn1 N6 101.59(5)
N2 Mn1 N6 112.15(6)
N7 Mn2 N11 95.37(6)
N7 Mn2 N3 92.95(6)
N11 Mn2 N3 93.75(6)
N7 Mn2 N4 165.20(6)
N11 Mn2 N4 86.72(6)
N3 Mn2 N4 72.28(6)
N7 Mn2 N8 72.37(6)
N11 Mn2 N8 167.73(6)
N3 Mn2 N8 87.45(6)
N4 Mn2 N8 105.23(6)
N7 Mn2 N12 83.10(5)
N11 Mn2 N12 72.70(6)
N3 Mn2 N12 165.36(6)
N4 Mn2 N12 111.43(5)
N8 Mn2 N12 104.62(5)
C1 N1 C5 118.92(16)
C1 N1 Mn1 122.51(13)
C5 N1 Mn1 118.52(12)
C6 N2 C10 117.81(16)
C6 N2 Mn1 116.99(12)
C10 N2 Mn1 124.87(13)
N1 C1 C2 122.39(19)
N1 C1 H1 118.8
C2 C1 H1 118.8
C3 C2 C1 118.71(19)
C3 C2 H2 120.6
C1 C2 H2 120.6
C2 C3 C4 119.50(18)
C2 C3 H3 120.3
C4 C3 H3 120.3
C3 C4 C5 118.90(19)
C3 C4 H4 120.5
C5 C4 H4 120.5
N1 C5 C4 121.52(18)
N1 C5 C6 116.01(16)
C4 C5 C6 122.47(18)
N2 C6 C7 121.96(18)
N2 C6 C5 116.21(16)
C7 C6 C5 121.83(17)
C8 C7 C6 119.8(2)
C8 C7 H7 120.1
C6 C7 H7 120.1
C9 C8 C7 118.8(2)
C9 C8 H8 120.6
C7 C8 H8 120.6
C8 C9 C10 118.6(2)
C8 C9 H9 120.7
C10 C9 H9 120.7
N2 C10 C9 122.99(18)
N2 C10 C11 116.26(17)
C9 C10 C11 120.66(18)
C12 C11 C10 175.1(2)
C11 C12 C13 175.7(2)
N4 C13 C14 123.07(18)
N4 C13 C12 117.17(16)
C14 C13 C12 119.72(17)
C15 C14 C13 118.36(18)
C15 C14 H14 120.8
C13 C14 H14 120.8
C16 C15 C14 119.27(19)
C16 C15 H15 120.4
C14 C15 H15 120.4
C15 C16 C17 119.32(19)
C15 C16 H16 120.3
C17 C16 H16 120.3
N4 C17 C16 122.37(18)
N4 C17 C18 116.30(16)
C16 C17 C18 121.33(17)
N3 C18 C19 121.81(18)
N3 C18 C17 116.14(16)
C19 C18 C17 122.05(18)
C20 C19 C18 119.5(2)
C20 C19 H19 120.3
C18 C19 H19 120.3
C21 C20 C19 118.9(2)
C21 C20 H20 120.5
C19 C20 H20 120.5
C20 C21 C22 118.3(2)
C20 C21 H21 120.8
C22 C21 H21 120.8
N3 C22 C21 123.4(2)
N3 C22 H22 118.3
C21 C22 H22 118.3
C22 N3 C18 118.07(17)
C22 N3 Mn2 123.77(14)
C18 N3 Mn2 117.73(12)
C17 N4 C13 117.60(16)
C17 N4 Mn2 116.97(12)
C13 N4 Mn2 125.23(13)
C23 N5 C27 118.32(17)
C23 N5 Mn1 123.02(13)
C27 N5 Mn1 117.15(12)
C28 N6 C32 117.63(16)
C28 N6 Mn1 113.06(11)
C32 N6 Mn1 124.89(12)
N5 C23 C24 122.6(2)
N5 C23 H23 118.7
C24 C23 H23 118.7
C23 C24 C25 119.1(2)
C23 C24 H24 120.5
C25 C24 H24 120.5
C24 C25 C26 118.9(2)
C24 C25 H25 120.5
C26 C25 H25 120.5
C25 C26 C27 118.8(2)
C25 C26 H26 120.6
C27 C26 H26 120.6
N5 C27 C26 122.27(18)
N5 C27 C28 115.30(16)
C26 C27 C28 122.43(18)
N6 C28 C29 122.58(17)
N6 C28 C27 115.92(16)
C29 C28 C27 121.49(17)
C30 C29 C28 118.77(18)
C30 C29 H29 120.6
C28 C29 H29 120.6
C29 C30 C31 119.55(19)
C29 C30 H30 120.2
C31 C30 H30 120.2
C30 C31 C32 118.32(19)
C30 C31 H31 120.8
C32 C31 H31 120.8
N6 C32 C31 122.91(17)
N6 C32 C33 116.65(16)
C31 C32 C33 120.34(17)
C34 C33 C32 174.2(2)
C33 C34 C35 170.4(2)
N8 C35 C36 123.05(18)
N8 C35 C34 118.96(16)
C36 C35 C34 117.94(17)
C37 C36 C35 118.46(19)
C37 C36 H36 120.8
C35 C36 H36 120.8
C36 C37 C38 119.42(19)
C36 C37 H37 120.3
C38 C37 H37 120.3
C37 C38 C39 119.24(19)
C37 C38 H38 120.4
C39 C38 H38 120.4
N8 C39 C38 121.95(18)
N8 C39 C40 116.84(16)
C38 C39 C40 121.17(17)
N7 C40 C41 121.84(18)
N7 C40 C39 115.92(16)
C41 C40 C39 122.23(17)
C42 C41 C40 118.79(19)
C42 C41 H41 120.6
C40 C41 H41 120.6
C43 C42 C41 119.43(19)
C43 C42 H42 120.3
C41 C42 H42 120.3
C42 C43 C44 118.46(19)
C42 C43 H43 120.8
C44 C43 H43 120.8
N7 C44 C43 122.87(19)
N7 C44 H44 118.6
C43 C44 H44 118.6
C44 N7 C40 118.57(16)
C44 N7 Mn2 123.07(13)
C40 N7 Mn2 118.36(12)
C39 N8 C35 117.89(16)
C39 N8 Mn2 115.59(12)
C35 N8 Mn2 126.08(12)
C45 N9 C49 117.98(17)
C45 N9 Mn1 124.16(13)
C49 N9 Mn1 115.33(12)
C50 N10 C54 117.58(15)
C50 N10 Mn1 114.66(11)
C54 N10 Mn1 124.86(12)
N9 C45 C46 122.6(2)
N9 C45 H45 118.7
C46 C45 H45 118.7
C47 C46 C45 118.85(19)
C47 C46 H46 120.6
C45 C46 H46 120.6
C46 C47 C48 119.4(2)
C46 C47 H47 120.3
C48 C47 H47 120.3
C49 C48 C47 118.3(2)
C49 C48 H48 120.8
C47 C48 H48 120.8
N9 C49 C48 122.81(17)
N9 C49 C50 115.40(16)
C48 C49 C50 121.79(17)
N10 C50 C51 122.53(17)
N10 C50 C49 116.41(16)
C51 C50 C49 121.01(16)
C52 C51 C50 119.27(18)
C52 C51 H51 120.4
C50 C51 H51 120.4
C51 C52 C53 119.05(18)
C51 C52 H52 120.5
C53 C52 H52 120.5
C52 C53 C54 118.55(17)
C52 C53 H53 120.7
C54 C53 H53 120.7
N10 C54 C53 122.85(17)
N10 C54 C55 117.33(16)
C53 C54 C55 119.82(16)
C56 C55 C54 176.37(19)
C55 C56 C57 173.26(19)
N12 C57 C58 122.91(17)
N12 C57 C56 117.09(16)
C58 C57 C56 119.87(16)
C59 C58 C57 119.29(18)
C59 C58 H58 120.4
C57 C58 H58 120.4
C58 C59 C60 118.58(18)
C58 C59 H59 120.7
C60 C59 H59 120.7
C59 C60 C61 119.27(18)
C59 C60 H60 120.4
C61 C60 H60 120.4
N12 C61 C60 122.64(17)
N12 C61 C62 115.92(16)
C60 C61 C62 121.43(17)
N11 C62 C63 122.56(18)
N11 C62 C61 115.95(16)
C63 C62 C61 121.49(18)
C64 C63 C62 118.6(2)
C64 C63 H63 120.7
C62 C63 H63 120.7
C65 C64 C63 118.9(2)
C65 C64 H64 120.5
C63 C64 H64 120.5
C64 C65 C66 119.4(2)
C64 C65 H65 120.3
C66 C65 H65 120.3
N11 C66 C65 122.1(2)
N11 C66 H66 118.9
C65 C66 H66 118.9
C62 N11 C66 118.28(17)
C62 N11 Mn2 117.26(12)
C66 N11 Mn2 123.19(14)
C61 N12 C57 117.21(16)
C61 N12 Mn2 113.37(11)
C57 N12 Mn2 126.33(12)
O4 Cl1 O1 108.36(15)
O4 Cl1 O3 108.45(17)
O1 Cl1 O3 110.12(17)
O4 Cl1 O2 110.02(14)
O1 Cl1 O2 111.42(13)
O3 Cl1 O2 108.43(11)
O7 Cl2 O8 110.4(4)
O7 Cl2 O6 110.0(3)
O8 Cl2 O6 108.9(5)
O7 Cl2 O5 111.7(3)
O8 Cl2 O5 109.0(3)
O6 Cl2 O5 106.6(4)
O7A Cl2A O8A 108.7(3)
O7A Cl2A O5A 110.9(2)
O8A Cl2A O5A 108.5(2)
O7A Cl2A O6A 106.6(3)
O8A Cl2A O6A 109.4(3)
O5A Cl2A O6A 112.7(3)
O12 Cl3 O11 110.94(12)
O12 Cl3 O9 109.77(11)
O11 Cl3 O9 110.47(11)
O12 Cl3 O10 108.32(11)
O11 Cl3 O10 108.50(10)
O9 Cl3 O10 108.77(11)
O13 Cl4 O16 111.40(16)
O13 Cl4 O14 109.76(17)
O16 Cl4 O14 109.01(13)
O13 Cl4 O15 108.34(17)
O16 Cl4 O15 108.94(14)
O14 Cl4 O15 109.35(14)
C68 C67 H67A 109.5
C68 C67 H67B 109.5
H67A C67 H67B 109.5
C68 C67 H67C 109.5
H67A C67 H67C 109.5
H67B C67 H67C 109.5
O17 C68 C67 107.7(3)
O17 C68 H68A 110.2
C67 C68 H68A 110.2
O17 C68 H68B 110.2
C67 C68 H68B 110.2
H68A C68 H68B 108.5
C68 O17 C69 111.9(3)
C70B C69 O17 154.0(11)
C70B C69 C70A 49.2(10)
O17 C69 C70A 104.9(4)
C70B C69 H69A 85.3
O17 C69 H69A 110.8
C70A C69 H69A 110.8
C70B C69 H69B 81.2
O17 C69 H69B 110.8
C70A C69 H69B 110.8
H69A C69 H69B 108.8
C69 C70A H70A 109.5
C69 C70A H70B 109.5
C69 C70A H70C 109.5
C69 C70B H70D 109.5
C69 C70B H70E 109.5
C69 C70B H70F 109.5
N13 C71 C72 178.7(4)
C71 C72 H72A 109.5
C71 C72 H72B 109.5
H72A C72 H72B 109.5
C71 C72 H72C 109.5
H72A C72 H72C 109.5
H72B C72 H72C 109.5
O18 C74 C73 112.3(4)
O18 C74 H74A 109.1
C73 C74 H74A 109.1
O18 C74 H74B 109.1
C73 C74 H74B 109.1
H74A C74 H74B 107.9
C75 O18 C74 112.9(4)
O18 C75 C76 108.9(5)
O18 C75 H75A 109.9
C76 C75 H75A 109.9
O18 C75 H75B 109.9
C76 C75 H75B 109.9
H75A C75 H75B 108.3
N14B C77 C78 176.6(15)
N15B C79 C80 176(2)

loop_
_geom_bond_atom_site_label_1
_geom_bond_atom_site_label_2
_geom_bond_distance
Mn1 N5 2.2279(16)
Mn1 N1 2.2545(16)
Mn1 N9 2.2737(16)
Mn1 N10 2.2837(15)
Mn1 N2 2.2962(16)
Mn1 N6 2.3123(15)
Mn2 N7 2.2472(16)
Mn2 N11 2.2482(16)
Mn2 N3 2.2570(16)
Mn2 N4 2.2857(16)
Mn2 N8 2.3046(16)
Mn2 N12 2.3276(15)
N1 C1 1.340(2)
N1 C5 1.347(2)
N2 C6 1.346(2)
N2 C10 1.351(2)
C1 C2 1.388(3)
C1 H1 0.9500
C2 C3 1.376(3)
C2 H2 0.9500
C3 C4 1.384(3)
C3 H3 0.9500
C4 C5 1.393(3)
C4 H4 0.9500
C5 C6 1.485(3)
C6 C7 1.393(3)
C7 C8 1.383(3)
C7 H7 0.9500
C8 C9 1.379(3)
C8 H8 0.9500
C9 C10 1.397(3)
C9 H9 0.9500
C10 C11 1.433(3)
C11 C12 1.194(3)
C12 C13 1.431(3)
C13 N4 1.357(2)
C13 C14 1.391(3)
C14 C15 1.383(3)
C14 H14 0.9500
C15 C16 1.381(3)
C15 H15 0.9500
C16 C17 1.393(3)
C16 H16 0.9500
C17 N4 1.344(2)
C17 C18 1.484(3)
C18 N3 1.349(2)
C18 C19 1.387(3)
C19 C20 1.384(3)
C19 H19 0.9500
C20 C21 1.382(4)
C20 H20 0.9500
C21 C22 1.387(3)
C21 H21 0.9500
C22 N3 1.338(3)
C22 H22 0.9500
N5 C23 1.342(2)
N5 C27 1.346(2)
N6 C28 1.344(2)
N6 C32 1.356(2)
C23 C24 1.379(3)
C23 H23 0.9500
C24 C25 1.384(3)
C24 H24 0.9500
C25 C26 1.386(3)
C25 H25 0.9500
C26 C27 1.388(3)
C26 H26 0.9500
C27 C28 1.483(3)
C28 C29 1.397(3)
C29 C30 1.381(3)
C29 H29 0.9500
C30 C31 1.385(3)
C30 H30 0.9500
C31 C32 1.390(3)
C31 H31 0.9500
C32 C33 1.437(3)
C33 C34 1.198(3)
C34 C35 1.432(3)
C35 N8 1.350(2)
C35 C36 1.390(3)
C36 C37 1.380(3)
C36 H36 0.9500
C37 C38 1.379(3)
C37 H37 0.9500
C38 C39 1.398(3)
C38 H38 0.9500
C39 N8 1.349(2)
C39 C40 1.488(3)
C40 N7 1.348(2)
C40 C41 1.391(3)
C41 C42 1.388(3)
C41 H41 0.9500
C42 C43 1.382(3)
C42 H42 0.9500
C43 C44 1.383(3)
C43 H43 0.9500
C44 N7 1.341(2)
C44 H44 0.9500
N9 C45 1.342(2)
N9 C49 1.348(2)
N10 C50 1.345(2)
N10 C54 1.354(2)
C45 C46 1.385(3)
C45 H45 0.9500
C46 C47 1.380(3)
C46 H46 0.9500
C47 C48 1.385(3)
C47 H47 0.9500
C48 C49 1.386(3)
C48 H48 0.9500
C49 C50 1.480(3)
C50 C51 1.393(3)
C51 C52 1.381(3)
C51 H51 0.9500
C52 C53 1.385(3)
C52 H52 0.9500
C53 C54 1.394(3)
C53 H53 0.9500
C54 C55 1.430(3)
C55 C56 1.200(3)
C56 C57 1.433(3)
C57 N12 1.358(2)
C57 C58 1.387(3)
C58 C59 1.379(3)
C58 H58 0.9500
C59 C60 1.389(3)
C59 H59 0.9500
C60 C61 1.391(3)
C60 H60 0.9500
C61 N12 1.349(2)
C61 C62 1.484(3)
C62 N11 1.342(2)
C62 C63 1.387(3)
C63 C64 1.387(3)
C63 H63 0.9500
C64 C65 1.373(4)
C64 H64 0.9500
C65 C66 1.386(3)
C65 H65 0.9500
C66 N11 1.343(2)
C66 H66 0.9500
Cl1 O4 1.421(2)
Cl1 O1 1.422(2)
Cl1 O3 1.4236(19)
Cl1 O2 1.4334(18)
Cl2 O7 1.404(4)
Cl2 O8 1.411(5)
Cl2 O6 1.417(6)
Cl2 O5 1.420(4)
Cl2A O7A 1.421(4)
Cl2A O8A 1.429(4)
Cl2A O5A 1.462(4)
Cl2A O6A 1.470(6)
Cl3 O12 1.4281(17)
Cl3 O11 1.4360(16)
Cl3 O9 1.4361(16)
Cl3 O10 1.4430(17)
Cl4 O13 1.419(2)
Cl4 O16 1.4248(19)
Cl4 O14 1.435(2)
Cl4 O15 1.437(2)
C67 C68 1.489(5)
C67 H67A 0.9800
C67 H67B 0.9800
C67 H67C 0.9800
C68 O17 1.431(4)
C68 H68A 0.9900
C68 H68B 0.9900
O17 C69 1.400(4)
C69 C70B 1.449(9)
C69 C70A 1.503(7)
C69 H69A 0.9900
C69 H69B 0.9900
C70A H70A 0.9800
C70A H70B 0.9800
C70A H70C 0.9800
C70B H70D 0.9800
C70B H70E 0.9800
C70B H70F 0.9800
N13 C71 1.161(7)
C71 C72 1.447(8)
C72 H72A 0.9800
C72 H72B 0.9800
C72 H72C 0.9800
C73 C74 1.502(10)
C73 H73A 0.9800
C73 H73B 0.9800
C73 H73C 0.9800
C74 O18 1.423(7)
C74 H74A 0.9900
C74 H74B 0.9900
O18 C75 1.407(6)
C75 C76 1.513(10)
C75 H75A 0.9900
C75 H75B 0.9900
C76 H76A 0.9800
C76 H76B 0.9800
C76 H76C 0.9800
N14B C77 1.146(15)
C77 C78 1.470(18)
C78 H78A 0.9800
C78 H78B 0.9800
C78 H78C 0.9800
N15B C79 1.15(2)
C79 C80 1.36(4)
C80 H80A 0.9800
C80 H80B 0.9800
C80 H80C 0.9800

loop_
_geom_torsion_atom_site_label_1
_geom_torsion_atom_site_label_2
_geom_torsion_atom_site_label_3
_geom_torsion_atom_site_label_4
_geom_torsion
N5 Mn1 N1 C1 100.75(15)
N9 Mn1 N1 C1 8.60(15)
N10 Mn1 N1 C1 -64.23(15)
N2 Mn1 N1 C1 -177.14(16)
N6 Mn1 N1 C1 69.4(4)
N5 Mn1 N1 C5 -76.72(14)
N9 Mn1 N1 C5 -168.87(13)
N10 Mn1 N1 C5 118.30(13)
N2 Mn1 N1 C5 5.40(13)
N6 Mn1 N1 C5 -108.1(3)
N5 Mn1 N2 C6 94.17(13)
N1 Mn1 N2 C6 -5.66(12)
N9 Mn1 N2 C6 15.4(3)
N10 Mn1 N2 C6 -83.93(13)
N6 Mn1 N2 C6 163.66(12)
N5 Mn1 N2 C10 -79.09(14)
N1 Mn1 N2 C10 -178.93(15)
N9 Mn1 N2 C10 -157.87(19)
N10 Mn1 N2 C10 102.81(14)
N6 Mn1 N2 C10 -9.61(16)
C5 N1 C1 C2 1.5(3)
Mn1 N1 C1 C2 -176.00(15)
N1 C1 C2 C3 0.8(3)
C1 C2 C3 C4 -1.8(3)
C2 C3 C4 C5 0.7(3)
C1 N1 C5 C4 -2.6(3)
Mn1 N1 C5 C4 174.94(14)
C1 N1 C5 C6 177.84(16)
Mn1 N1 C5 C6 -4.6(2)
C3 C4 C5 N1 1.5(3)
C3 C4 C5 C6 -178.96(18)
C10 N2 C6 C7 -1.6(3)
Mn1 N2 C6 C7 -175.33(15)
C10 N2 C6 C5 179.13(16)
Mn1 N2 C6 C5 5.4(2)
N1 C5 C6 N2 -0.6(2)
C4 C5 C6 N2 179.85(17)
N1 C5 C6 C7 -179.92(18)
C4 C5 C6 C7 0.5(3)
N2 C6 C7 C8 1.9(3)
C5 C6 C7 C8 -178.80(19)
C6 C7 C8 C9 0.0(3)
C7 C8 C9 C10 -2.1(3)
C6 N2 C10 C9 -0.7(3)
Mn1 N2 C10 C9 172.55(15)
C6 N2 C10 C11 175.95(16)
Mn1 N2 C10 C11 -10.8(2)
C8 C9 C10 N2 2.5(3)
C8 C9 C10 C11 -174.0(2)
N4 C13 C14 C15 -0.7(3)
C12 C13 C14 C15 -178.72(19)
C13 C14 C15 C16 -0.2(3)
C14 C15 C16 C17 0.9(3)
C15 C16 C17 N4 -0.7(3)
C15 C16 C17 C18 179.63(19)
N4 C17 C18 N3 -8.4(3)
C16 C17 C18 N3 171.26(19)
N4 C17 C18 C19 171.8(2)
C16 C17 C18 C19 -8.5(3)
N3 C18 C19 C20 -1.0(4)
C17 C18 C19 C20 178.8(2)
C18 C19 C20 C21 0.3(4)
C19 C20 C21 C22 0.4(4)
C20 C21 C22 N3 -0.6(4)
C21 C22 N3 C18 0.0(4)
C21 C22 N3 Mn2 172.2(2)
C19 C18 N3 C22 0.8(3)
C17 C18 N3 C22 -178.97(19)
C19 C18 N3 Mn2 -171.85(17)
C17 C18 N3 Mn2 8.3(2)
N7 Mn2 N3 C22 2.30(19)
N11 Mn2 N3 C22 97.87(18)
N4 Mn2 N3 C22 -176.78(19)
N8 Mn2 N3 C22 -69.90(18)
N12 Mn2 N3 C22 76.1(3)
N7 Mn2 N3 C18 174.53(15)
N11 Mn2 N3 C18 -89.89(15)
N4 Mn2 N3 C18 -4.54(14)
N8 Mn2 N3 C18 102.34(15)
N12 Mn2 N3 C18 -111.7(2)
C16 C17 N4 C13 -0.1(3)
C18 C17 N4 C13 179.55(16)
C16 C17 N4 Mn2 -175.29(15)
C18 C17 N4 Mn2 4.4(2)
C14 C13 N4 C17 0.8(3)
C12 C13 N4 C17 178.91(17)
C14 C13 N4 Mn2 175.56(14)
C12 C13 N4 Mn2 -6.4(2)
N7 Mn2 N4 C17 -3.8(3)
N11 Mn2 N4 C17 94.82(13)
N3 Mn2 N4 C17 -0.17(13)
N8 Mn2 N4 C17 -82.39(14)
N12 Mn2 N4 C17 164.79(13)
N7 Mn2 N4 C13 -178.6(2)
N11 Mn2 N4 C13 -79.93(15)
N3 Mn2 N4 C13 -174.92(16)
N8 Mn2 N4 C13 102.87(15)
N12 Mn2 N4 C13 -9.95(16)
N1 Mn1 N5 C23 17.59(16)
N9 Mn1 N5 C23 110.90(16)
N10 Mn1 N5 C23 120.0(2)
N2 Mn1 N5 C23 -53.29(16)
N6 Mn1 N5 C23 -168.26(17)
N1 Mn1 N5 C27 -176.67(14)
N9 Mn1 N5 C27 -83.35(14)
N10 Mn1 N5 C27 -74.3(3)
N2 Mn1 N5 C27 112.45(14)
N6 Mn1 N5 C27 -2.51(13)
N5 Mn1 N6 C28 -11.92(12)
N1 Mn1 N6 C28 20.7(4)
N9 Mn1 N6 C28 82.42(13)
N10 Mn1 N6 C28 153.21(12)
N2 Mn1 N6 C28 -89.10(13)
N5 Mn1 N6 C32 -167.63(15)
N1 Mn1 N6 C32 -135.0(3)
N9 Mn1 N6 C32 -73.29(14)
N10 Mn1 N6 C32 -2.50(15)
N2 Mn1 N6 C32 115.20(14)
C27 N5 C23 C24 -1.0(3)
Mn1 N5 C23 C24 164.59(17)
N5 C23 C24 C25 -0.6(3)
C23 C24 C25 C26 1.0(4)
C24 C25 C26 C27 0.2(3)
C23 N5 C27 C26 2.2(3)
Mn1 N5 C27 C26 -164.21(16)
C23 N5 C27 C28 -178.04(17)
Mn1 N5 C27 C28 15.5(2)
C25 C26 C27 N5 -1.8(3)
C25 C26 C27 C28 178.5(2)
C32 N6 C28 C29 2.9(3)
Mn1 N6 C28 C29 -154.75(16)
C32 N6 C28 C27 -178.44(16)
Mn1 N6 C28 C27 23.95(19)
N5 C27 C28 N6 -26.9(2)
C26 C27 C28 N6 152.81(19)
N5 C27 C28 C29 151.80(19)
C26 C27 C28 C29 -28.5(3)
N6 C28 C29 C30 1.3(3)
C27 C28 C29 C30 -177.32(19)
C28 C29 C30 C31 -2.9(3)
C29 C30 C31 C32 0.3(3)
C28 N6 C32 C31 -5.6(3)
Mn1 N6 C32 C31 149.07(16)
C28 N6 C32 C33 170.68(16)
Mn1 N6 C32 C33 -34.6(2)
C30 C31 C32 N6 4.1(3)
C30 C31 C32 C33 -172.1(2)
N8 C35 C36 C37 -0.1(3)
C34 C35 C36 C37 -177.5(2)
C35 C36 C37 C38 0.0(3)
C36 C37 C38 C39 0.3(3)
C37 C38 C39 N8 -0.6(3)
C37 C38 C39 C40 177.0(2)
N8 C39 C40 N7 -4.8(2)
C38 C39 C40 N7 177.46(18)
N8 C39 C40 C41 174.34(18)
C38 C39 C40 C41 -3.4(3)
N7 C40 C41 C42 2.2(3)
C39 C40 C41 C42 -176.87(19)
C40 C41 C42 C43 -0.5(3)
C41 C42 C43 C44 -0.8(3)
C42 C43 C44 N7 0.5(3)
C43 C44 N7 C40 1.1(3)
C43 C44 N7 Mn2 -179.07(15)
C41 C40 N7 C44 -2.4(3)
C39 C40 N7 C44 176.67(16)
C41 C40 N7 Mn2 177.70(14)
C39 C40 N7 Mn2 -3.2(2)
N11 Mn2 N7 C44 5.83(15)
N3 Mn2 N7 C44 99.87(15)
N4 Mn2 N7 C44 103.3(3)
N8 Mn2 N7 C44 -173.75(16)
N12 Mn2 N7 C44 -65.98(15)
N11 Mn2 N7 C40 -174.31(13)
N3 Mn2 N7 C40 -80.26(14)
N4 Mn2 N7 C40 -76.8(3)
N8 Mn2 N7 C40 6.12(13)
N12 Mn2 N7 C40 113.89(13)
C38 C39 N8 C35 0.6(3)
C40 C39 N8 C35 -177.16(16)
C38 C39 N8 Mn2 -172.22(15)
C40 C39 N8 Mn2 10.0(2)
C36 C35 N8 C39 -0.2(3)
C34 C35 N8 C39 177.16(16)
C36 C35 N8 Mn2 171.75(15)
C34 C35 N8 Mn2 -10.9(2)
N7 Mn2 N8 C39 -8.55(12)
N11 Mn2 N8 C39 -10.5(3)
N3 Mn2 N8 C39 85.36(13)
N4 Mn2 N8 C39 156.22(12)
N12 Mn2 N8 C39 -86.24(13)
N7 Mn2 N8 C35 179.31(15)
N11 Mn2 N8 C35 177.3(2)
N3 Mn2 N8 C35 -86.78(15)
N4 Mn2 N8 C35 -15.92(15)
N12 Mn2 N8 C35 101.62(15)
N5 Mn1 N9 C45 8.25(16)
N1 Mn1 N9 C45 106.08(16)
N10 Mn1 N9 C45 -169.26(16)
N2 Mn1 N9 C45 86.1(3)
N6 Mn1 N9 C45 -64.42(16)
N5 Mn1 N9 C49 169.78(13)
N1 Mn1 N9 C49 -92.39(13)
N10 Mn1 N9 C49 -7.73(12)
N2 Mn1 N9 C49 -112.4(2)
N6 Mn1 N9 C49 97.11(13)
N5 Mn1 N10 C50 -16.1(3)
N1 Mn1 N10 C50 87.84(12)
N9 Mn1 N10 C50 -6.65(12)
N2 Mn1 N10 C50 156.72(12)
N6 Mn1 N10 C50 -84.21(12)
N5 Mn1 N10 C54 -176.28(19)
N1 Mn1 N10 C54 -72.34(14)
N9 Mn1 N10 C54 -166.82(15)
N2 Mn1 N10 C54 -3.45(15)
N6 Mn1 N10 C54 115.62(14)
C49 N9 C45 C46 -1.7(3)
Mn1 N9 C45 C46 159.41(16)
N9 C45 C46 C47 -0.5(3)
C45 C46 C47 C48 1.7(3)
C46 C47 C48 C49 -0.8(3)
C45 N9 C49 C48 2.6(3)
Mn1 N9 C49 C48 -160.13(15)
C45 N9 C49 C50 -177.19(16)
Mn1 N9 C49 C50 20.1(2)
C47 C48 C49 N9 -1.4(3)
C47 C48 C49 C50 178.41(19)
C54 N10 C50 C51 3.5(3)
Mn1 N10 C50 C51 -158.23(14)
C54 N10 C50 C49 -179.01(15)
Mn1 N10 C50 C49 19.29(19)
N9 C49 C50 N10 -26.7(2)
C48 C49 C50 N10 153.46(18)
N9 C49 C50 C51 150.82(17)
C48 C49 C50 C51 -29.0(3)
N10 C50 C51 C52 0.1(3)
C49 C50 C51 C52 -177.31(18)
C50 C51 C52 C53 -2.8(3)
C51 C52 C53 C54 1.9(3)
C50 N10 C54 C53 -4.4(3)
Mn1 N10 C54 C53 155.22(14)
C50 N10 C54 C55 175.58(15)
Mn1 N10 C54 C55 -24.8(2)
C52 C53 C54 N10 1.8(3)
C52 C53 C54 C55 -178.24(17)
N12 C57 C58 C59 0.9(3)
C56 C57 C58 C59 -174.86(19)
C57 C58 C59 C60 1.2(3)
C58 C59 C60 C61 -0.9(3)
C59 C60 C61 N12 -1.6(3)
C59 C60 C61 C62 177.86(19)
N12 C61 C62 N11 -25.2(2)
C60 C61 C62 N11 155.32(18)
N12 C61 C62 C63 154.03(18)
C60 C61 C62 C63 -25.5(3)
N11 C62 C63 C64 -2.1(3)
C61 C62 C63 C64 178.7(2)
C62 C63 C64 C65 0.0(4)
C63 C64 C65 C66 1.5(4)
C64 C65 C66 N11 -1.0(4)
C63 C62 N11 C66 2.6(3)
C61 C62 N11 C66 -178.23(17)
C63 C62 N11 Mn2 -164.97(15)
C61 C62 N11 Mn2 14.2(2)
C65 C66 N11 C62 -1.0(3)
C65 C66 N11 Mn2 165.79(17)
N7 Mn2 N11 C62 -82.99(14)
N3 Mn2 N11 C62 -176.30(14)
N4 Mn2 N11 C62 111.71(14)
N8 Mn2 N11 C62 -81.1(3)
N12 Mn2 N11 C62 -1.94(13)
N7 Mn2 N11 C66 110.11(16)
N3 Mn2 N11 C66 16.79(16)
N4 Mn2 N11 C66 -55.19(16)
N8 Mn2 N11 C66 112.0(3)
N12 Mn2 N11 C66 -168.85(17)
C60 C61 N12 C57 3.6(3)
C62 C61 N12 C57 -175.90(15)
C60 C61 N12 Mn2 -157.82(15)
C62 C61 N12 Mn2 22.66(19)
C58 C57 N12 C61 -3.2(3)
C56 C57 N12 C61 172.60(16)
C58 C57 N12 Mn2 155.48(15)
C56 C57 N12 Mn2 -28.7(2)
N7 Mn2 N12 C61 86.33(13)
N11 Mn2 N12 C61 -11.51(12)
N3 Mn2 N12 C61 11.3(3)
N4 Mn2 N12 C61 -90.75(13)
N8 Mn2 N12 C61 156.04(12)
N7 Mn2 N12 C57 -73.09(14)
N11 Mn2 N12 C57 -170.93(15)
N3 Mn2 N12 C57 -148.1(2)
N4 Mn2 N12 C57 109.82(14)
N8 Mn2 N12 C57 -3.39(15)
C67 C68 O17 C69 176.6(3)
C68 O17 C69 C70B -178(2)
C68 O17 C69 C70A 176.8(3)
C73 C74 O18 C75 -167.7(4)
C74 O18 C75 C76 174.9(5)
